data_7159777
loop_
_publ_author_name
'Zhang, Xu'
'Wei, Meng-Yan'
'Su, Jun-Cheng'
'Liang, Cui'
'Pan, Cheng-Xue'
'Su, Gui-Fa'
'Mo, Dong-Liang'

_publ_section_title
;
 Synthesis of
 4-(trichloromethyl)pyrido[2&#x2032;,1&#x2032;:3,4]pyrazino[2,1-b]quinazolinones
 through a cyclized dearomatization and trichloromethylation cascade
 strategy
;
_journal_issue 7
_journal_name_full 'Organic &amp; Biomolecular Chemistry'
_journal_page_first 1386
_journal_page_last 1390
_journal_paper_doi 10.1039/D3OB02084C
_journal_volume 22
_journal_year 2024
_chemical_formula_moiety 'C17 H11 Cl2 N3 O'
_chemical_formula_sum 'C17 H11 Cl2 N3 O'
_chemical_formula_weight 344.19
_space_group_crystal_system monoclinic
_space_group_IT_number 14
_space_group_name_Hall '-P 2ybc'
_space_group_name_H-M_alt 'P 1 21/c 1'
_atom_sites_solution_hydrogens geom
_atom_sites_solution_primary dual
_audit_creation_date 2023-06-22
_audit_creation_method
;
Olex2 1.5
(compiled 2021.12.09 svn.r5202d8cf for OlexSys, GUI svn.r6439)
;
_audit_update_record
;
2023-06-28 deposited with the CCDC.	2024-01-18 downloaded from the CCDC.
;
_cell_angle_alpha 90
_cell_angle_beta 107.901(3)
_cell_angle_gamma 90
_cell_formula_units_Z 4
_cell_length_a 14.9897(4)
_cell_length_b 4.88490(10)
_cell_length_c 21.3648(5)
_cell_measurement_reflns_used 6403
_cell_measurement_temperature 297.69(10)
_cell_measurement_theta_max 77.2330
_cell_measurement_theta_min 3.1110
_cell_volume 1488.66(7)
_computing_cell_refinement 'CrysAlisPro 1.171.41.123a (Rigaku OD, 2022)'
_computing_data_collection 'CrysAlisPro 1.171.41.123a (Rigaku OD, 2022)'
_computing_data_reduction 'CrysAlisPro 1.171.41.123a (Rigaku OD, 2022)'
_computing_molecular_graphics 'Olex2 1.5 (Dolomanov et al., 2009)'
_computing_publication_material 'Olex2 1.5 (Dolomanov et al., 2009)'
_computing_structure_refinement 'SHELXL 2018/3 (Sheldrick, 2015)'
_computing_structure_solution 'SHELXT 2018/2 (Sheldrick, 2018)'
_diffrn_ambient_environment air
_diffrn_ambient_temperature 297.69(10)
_diffrn_detector 'Hybrid Pixel Array Detector'
_diffrn_detector_area_resol_mean 10.0000
_diffrn_detector_type HyPix
_diffrn_measured_fraction_theta_full 0.997
_diffrn_measured_fraction_theta_max 0.909
_diffrn_measurement_details
;
List of Runs (angles in degrees, time in seconds):

  # Type    Start    End  Width  t~exp~   \w     \q     \k     \f   Frames
#--------------------------------------------------------------------------
  1  \w     96.00 158.00   0.50    2.10    --  108.37  21.00  99.00  124
  2  \w     55.00  80.00   0.50    0.88    --   48.32  21.00  99.00   50
  3  \w    -18.00   7.00   0.50    0.88    --   48.32 -21.00 -67.00   50
  4  \w     44.00  71.00   0.50    2.10    --  108.37 -77.00-150.00   54
  5  \w     78.00 104.00   0.50    2.10    --  108.37 -77.00-150.00   52
  6  \w     36.00  61.00   0.50    2.10    --  108.37 -57.00 -90.00   50
  7  \w     39.00  66.00   0.50    2.10    --  108.37 -57.00 -60.00   54
  8  \w     37.00  62.00   0.50    2.10    --  108.37 -57.00  90.00   50
  9  \w     40.00  66.00   0.50    2.10    --  108.37 -57.00 120.00   52
 10  \w     60.00 103.00   0.50    2.10    --  108.37 -99.00  90.00   86
 11  \w    -27.00  16.00   0.50    0.88    --  -48.32  21.00  99.00   86
 12  \w     -6.00  27.00   0.50    0.88    --  -48.32  19.00 120.00   66
 13  \w    -27.00  25.00   0.50    0.88    --  -48.32  19.00-120.00  104
 14  \w    -66.00 -19.00   0.50    2.10    --  -91.75  57.00 -90.00   94
 15  \w    -54.00 -21.00   0.50    2.10    --  -91.75  77.00-150.00   66
 16  \w    -64.00 -19.00   0.50    2.10    --  -91.75  57.00-180.00   90
 17  \w    -99.00 -70.00   0.50    2.10    --  -91.75  77.00-150.00   58
 18  \w    -64.00 -35.00   0.50    2.10    --  -91.75  57.00  60.00   58
 19  \w    -56.00 -22.00   0.50    2.10    --  -91.75  57.00  90.00   68
 20  \w    -85.00 -30.00   0.50    2.10    --  -91.75 125.00 150.00  110
 21  \w   -123.00 -38.00   0.50    0.88    --  -48.32 -21.00 -67.00  170
 22  \w   -112.00 -86.00   0.50    0.88    --  -48.32 -37.00-150.00   52
 23  \w   -134.00 -81.00   0.50    2.10    --  -91.75 -21.00 -67.00  106
 24  \w   -151.00 -79.00   0.50    2.10    --  -91.75 -19.00   0.00  144
;
_diffrn_measurement_device 'four-circle diffractometer'
_diffrn_measurement_device_type 'XtaLAB Synergy, Dualflex, HyPix'
_diffrn_measurement_method '\w scans'
_diffrn_orient_matrix_type 'CrysAlisPro convention (1999,Acta A55,543-557)'
_diffrn_orient_matrix_UB_11 0.0025179000
_diffrn_orient_matrix_UB_12 -0.0855163000
_diffrn_orient_matrix_UB_13 -0.0688321000
_diffrn_orient_matrix_UB_21 -0.1076610000
_diffrn_orient_matrix_UB_22 -0.0256750000
_diffrn_orient_matrix_UB_23 -0.0232738000
_diffrn_orient_matrix_UB_31 -0.0084411000
_diffrn_orient_matrix_UB_32 0.3024576000
_diffrn_orient_matrix_UB_33 -0.0214455000
_diffrn_radiation_monochromator mirror
_diffrn_radiation_probe x-ray
_diffrn_radiation_type 'Cu K\a'
_diffrn_radiation_wavelength 1.54184
_diffrn_reflns_av_R_equivalents 0.0376
_diffrn_reflns_av_unetI/netI 0.0368
_diffrn_reflns_Laue_measured_fraction_full 0.997
_diffrn_reflns_Laue_measured_fraction_max 0.909
_diffrn_reflns_limit_h_max 18
_diffrn_reflns_limit_h_min -18
_diffrn_reflns_limit_k_max 5
_diffrn_reflns_limit_k_min -3
_diffrn_reflns_limit_l_max 25
_diffrn_reflns_limit_l_min -24
_diffrn_reflns_number 9563
_diffrn_reflns_point_group_measured_fraction_full 0.997
_diffrn_reflns_point_group_measured_fraction_max 0.909
_diffrn_reflns_theta_full 67.684
_diffrn_reflns_theta_max 77.464
_diffrn_reflns_theta_min 3.098
_diffrn_source 'micro-focus sealed X-ray tube'
_diffrn_source_type 'PhotonJet (Cu) X-ray Source'
_exptl_absorpt_coefficient_mu 3.987
_exptl_absorpt_correction_T_max 1.00000
_exptl_absorpt_correction_T_min 0.62965
_exptl_absorpt_correction_type multi-scan
_exptl_absorpt_process_details
;
CrysAlisPro 1.171.41.123a (Rigaku Oxford Diffraction, 2022)
Empirical absorption correction using spherical harmonics,
implemented in SCALE3 ABSPACK scaling algorithm.
;
_exptl_crystal_colour red
_exptl_crystal_colour_primary red
_exptl_crystal_density_diffrn 1.536
_exptl_crystal_description block
_exptl_crystal_F_000 704
_refine_diff_density_max 0.385
_refine_diff_density_min -0.443
_refine_diff_density_rms 0.047
_refine_ls_extinction_method none
_refine_ls_goodness_of_fit_ref 1.061
_refine_ls_hydrogen_treatment constr
_refine_ls_matrix_type full
_refine_ls_number_parameters 209
_refine_ls_number_reflns 2880
_refine_ls_number_restraints 0
_refine_ls_restrained_S_all 1.061
_refine_ls_R_factor_all 0.0464
_refine_ls_R_factor_gt 0.0365
_refine_ls_shift/su_max 0.001
_refine_ls_shift/su_mean 0.000
_refine_ls_structure_factor_coef Fsqd
_refine_ls_weighting_details 'w=1/[\s^2^(Fo^2^)+(0.0457P)^2^+0.5096P] where P=(Fo^2^+2Fc^2^)/3'
_refine_ls_weighting_scheme calc
_refine_ls_wR_factor_gt 0.0964
_refine_ls_wR_factor_ref 0.1003
_reflns_Friedel_coverage 0.000
_reflns_number_gt 2442
_reflns_number_total 2880
_reflns_threshold_expression 'I > 2\s(I)'
_cod_data_source_file d3ob02084c2.cif
_cod_data_source_block 20230621-mdl-zx-3_auto
_cod_depositor_comments 'Adding full bibliography for 7159777.cif.'
_cod_database_code 7159777
_shelx_shelxl_version_number 2018/3
_chemical_oxdiff_formula 'C H N O Cl'
_shelx_space_group_comment
;
The symmetry employed for this shelxl refinement is uniquely defined
by the following loop, which should always be used as a source of
symmetry information in preference to the above space-group names.
They are only intended as comments.
;
_olex2_refinement_description
;
1. Fixed Uiso
 At 1.2 times of:
  All C(H) groups
 At 1.5 times of:
  All C(H,H,H) groups
2.a Aromatic/amide H refined with riding coordinates:
 C009(H009), C00G(H00G), C00I(H00I), C00J(H00J), C00K(H00K), C00L(H00L),
 C00M(H00M), C00N(H00N)
2.b Idealised Me refined as rotating group:
 C00H(H00A,H00B,H00C)
;
_olex2_submission_special_instructions 'No special instructions were received'
_oxdiff_exptl_absorpt_empirical_details
;
Empirical correction (ABSPACK) includes:
- Absorption correction using spherical harmonics
- Frame scaling
;
_oxdiff_exptl_absorpt_empirical_full_max 1.465
_oxdiff_exptl_absorpt_empirical_full_min 0.775

loop_
_space_group_symop_operation_xyz
'x, y, z'
'-x, y+1/2, -z+1/2'
'-x, -y, -z'
'x, -y-1/2, z-1/2'

loop_
_atom_site_label
_atom_site_type_symbol
_atom_site_fract_x
_atom_site_fract_y
_atom_site_fract_z
_atom_site_U_iso_or_equiv
_atom_site_adp_type
_atom_site_occupancy
_atom_site_site_symmetry_order
_atom_site_calc_flag
_atom_site_refinement_flags_posn
_atom_site_refinement_flags_adp
_atom_site_refinement_flags_occupancy
_atom_site_disorder_assembly
_atom_site_disorder_group
Cl01 Cl 0.41454(4) 0.61313(11) 0.71081(3) 0.04949(17) Uani 1 1 d . . . . .
Cl02 Cl 0.33840(5) 1.00988(13) 0.78013(3) 0.05776(19) Uani 1 1 d . . . . .
N003 N 0.29444(11) 0.5615(3) 0.48319(8) 0.0346(3) Uani 1 1 d . . . . .
O004 O 0.38417(11) 0.3199(4) 0.43372(8) 0.0558(4) Uani 1 1 d . . . . .
N005 N 0.28837(10) 0.8799(3) 0.58730(7) 0.0346(3) Uani 1 1 d . . . . .
N006 N 0.12839(11) 0.5234(3) 0.45033(8) 0.0398(4) Uani 1 1 d . . . . .
C007 C 0.20615(13) 0.6260(4) 0.48722(9) 0.0347(4) Uani 1 1 d . . . . .
C008 C 0.20357(13) 0.8242(4) 0.53829(9) 0.0350(4) Uani 1 1 d . . . . .
C009 C 0.37389(13) 0.7119(4) 0.52008(9) 0.0369(4) Uani 1 1 d . . . . .
H009 H 0.428687 0.701732 0.508426 0.044 Uiso 1 1 calc R U . . .
C00A C 0.28228(13) 0.9785(4) 0.64836(10) 0.0361(4) Uani 1 1 d . . . . .
C00B C 0.37261(13) 0.8664(4) 0.57064(9) 0.0349(4) Uani 1 1 d . . . . .
C00C C 0.21959(14) 0.2419(4) 0.39769(9) 0.0396(4) Uani 1 1 d . . . . .
C00D C 0.13402(14) 0.3295(4) 0.40443(9) 0.0396(4) Uani 1 1 d . . . . .
C00E C 0.30614(14) 0.3666(4) 0.43763(10) 0.0394(4) Uani 1 1 d . . . . .
C00F C 0.33827(14) 0.8805(4) 0.70537(10) 0.0393(4) Uani 1 1 d . . . . .
C00G C 0.12456(14) 0.9490(5) 0.54019(11) 0.0463(5) Uani 1 1 d . . . . .
H00G H 0.067319 0.904250 0.509700 0.056 Uiso 1 1 calc R U . . .
C00H C 0.45250(14) 1.0502(4) 0.60511(11) 0.0427(5) Uani 1 1 d . . . . .
H00A H 0.432553 1.237607 0.598424 0.064 Uiso 1 1 calc R U . . .
H00B H 0.503629 1.020968 0.587700 0.064 Uiso 1 1 calc R U . . .
H00C H 0.472544 1.009911 0.651331 0.064 Uiso 1 1 calc R U . . .
C00I C 0.20604(15) 1.1718(4) 0.64217(11) 0.0459(5) Uani 1 1 d . . . . .
H00I H 0.210364 1.305980 0.673852 0.055 Uiso 1 1 calc R U . . .
C00J C 0.22165(18) 0.0389(5) 0.35200(11) 0.0494(5) Uani 1 1 d . . . . .
H00J H 0.278681 -0.019751 0.348017 0.059 Uiso 1 1 calc R U . . .
C00K C 0.12920(16) 1.1510(5) 0.58939(12) 0.0506(5) Uani 1 1 d . . . . .
H00K H 0.078866 1.268746 0.584938 0.061 Uiso 1 1 calc R U . . .
C00L C 0.05077(16) 0.2121(5) 0.36393(11) 0.0507(5) Uani 1 1 d . . . . .
H00L H -0.006786 0.269356 0.367239 0.061 Uiso 1 1 calc R U . . .
C00M C 0.13945(19) -0.0738(5) 0.31305(12) 0.0562(6) Uani 1 1 d . . . . .
H00M H 0.140695 -0.207801 0.282418 0.067 Uiso 1 1 calc R U . . .
C00N C 0.05432(19) 0.0127(5) 0.31944(12) 0.0582(6) Uani 1 1 d . . . . .
H00N H -0.001089 -0.065699 0.293170 0.070 Uiso 1 1 calc R U . . .

loop_
_atom_site_aniso_label
_atom_site_aniso_U_11
_atom_site_aniso_U_22
_atom_site_aniso_U_33
_atom_site_aniso_U_23
_atom_site_aniso_U_13
_atom_site_aniso_U_12
Cl01 0.0553(3) 0.0404(3) 0.0454(3) 0.0036(2) 0.0046(2) 0.0069(2)
Cl02 0.0802(4) 0.0611(4) 0.0395(3) -0.0086(2) 0.0294(3) -0.0115(3)
N003 0.0333(8) 0.0386(9) 0.0336(8) -0.0008(6) 0.0130(6) 0.0056(6)
O004 0.0461(9) 0.0661(10) 0.0618(10) -0.0198(8) 0.0262(7) 0.0043(7)
N005 0.0309(8) 0.0409(9) 0.0330(8) -0.0017(7) 0.0113(6) 0.0062(6)
N006 0.0356(8) 0.0442(9) 0.0378(9) -0.0010(7) 0.0084(7) 0.0041(7)
C007 0.0340(9) 0.0378(10) 0.0327(9) 0.0045(8) 0.0110(7) 0.0073(8)
C008 0.0315(9) 0.0382(10) 0.0349(9) 0.0011(8) 0.0096(7) 0.0049(7)
C009 0.0314(9) 0.0406(10) 0.0408(10) -0.0007(8) 0.0144(8) 0.0022(8)
C00A 0.0367(10) 0.0354(10) 0.0396(10) -0.0051(8) 0.0165(8) -0.0017(8)
C00B 0.0315(9) 0.0374(10) 0.0371(10) 0.0024(8) 0.0123(7) 0.0052(7)
C00C 0.0490(11) 0.0375(11) 0.0340(10) 0.0027(8) 0.0153(8) 0.0016(9)
C00D 0.0450(11) 0.0370(11) 0.0353(10) 0.0019(8) 0.0099(8) 0.0009(8)
C00E 0.0455(11) 0.0392(11) 0.0365(10) -0.0012(8) 0.0171(8) 0.0036(8)
C00F 0.0461(11) 0.0374(10) 0.0372(10) -0.0041(8) 0.0168(8) -0.0029(8)
C00G 0.0318(10) 0.0528(13) 0.0518(12) -0.0054(10) 0.0091(8) 0.0110(9)
C00H 0.0383(10) 0.0437(11) 0.0481(12) -0.0054(9) 0.0161(9) -0.0024(8)
C00I 0.0448(11) 0.0428(12) 0.0545(12) -0.0112(9) 0.0220(10) 0.0065(9)
C00J 0.0664(14) 0.0417(12) 0.0452(12) -0.0050(9) 0.0245(11) -0.0021(10)
C00K 0.0418(11) 0.0477(13) 0.0647(14) -0.0050(10) 0.0200(10) 0.0146(9)
C00L 0.0471(12) 0.0529(13) 0.0482(12) -0.0023(10) 0.0088(9) -0.0023(10)
C00M 0.0770(17) 0.0462(13) 0.0462(13) -0.0101(10) 0.0200(12) -0.0059(12)
C00N 0.0644(15) 0.0527(14) 0.0490(13) -0.0058(11) 0.0050(11) -0.0106(11)

loop_
_atom_type_symbol
_atom_type_description
_atom_type_scat_dispersion_real
_atom_type_scat_dispersion_imag
_atom_type_scat_source
C C 0.0181 0.0091 'International Tables Vol C Tables 4.2.6.8 and 6.1.1.4'
H H 0.0000 0.0000 'International Tables Vol C Tables 4.2.6.8 and 6.1.1.4'
Cl Cl 0.3639 0.7018 'International Tables Vol C Tables 4.2.6.8 and 6.1.1.4'
N N 0.0311 0.0180 'International Tables Vol C Tables 4.2.6.8 and 6.1.1.4'
O O 0.0492 0.0322 'International Tables Vol C Tables 4.2.6.8 and 6.1.1.4'

loop_
_geom_angle_atom_site_label_1
_geom_angle_atom_site_label_2
_geom_angle_atom_site_label_3
_geom_angle
_geom_angle_site_symmetry_1
_geom_angle_site_symmetry_3
_geom_angle_publ_flag
C007 N003 C009 120.16(15) . . ?
C007 N003 C00E 121.27(16) . . ?
C00E N003 C009 118.23(15) . . ?
C008 N005 C00A 116.88(15) . . ?
C008 N005 C00B 118.50(15) . . ?
C00B N005 C00A 124.15(16) . . ?
C007 N006 C00D 117.26(16) . . ?
N003 C007 C008 116.05(16) . . ?
N006 C007 N003 124.94(17) . . ?
N006 C007 C008 119.01(16) . . ?
N005 C008 C007 117.25(15) . . ?
C00G C008 N005 119.62(18) . . ?
C00G C008 C007 123.13(18) . . ?
N003 C009 H009 119.0 . . ?
C00B C009 N003 122.02(17) . . ?
C00B C009 H009 119.0 . . ?
N005 C00A C00I 114.01(17) . . ?
C00F C00A N005 121.05(17) . . ?
C00F C00A C00I 124.73(18) . . ?
N005 C00B C00H 119.29(16) . . ?
C009 C00B N005 118.04(17) . . ?
C009 C00B C00H 122.27(17) . . ?
C00D C00C C00E 119.55(18) . . ?
C00J C00C C00D 120.4(2) . . ?
C00J C00C C00E 120.07(19) . . ?
N006 C00D C00C 122.60(18) . . ?
N006 C00D C00L 118.67(19) . . ?
C00C C00D C00L 118.72(19) . . ?
N003 C00E C00C 114.28(17) . . ?
O004 C00E N003 119.93(19) . . ?
O004 C00E C00C 125.78(18) . . ?
Cl01 C00F Cl02 114.00(12) . . ?
C00A C00F Cl01 123.54(15) . . ?
C00A C00F Cl02 122.45(16) . . ?
C008 C00G H00G 120.3 . . ?
C008 C00G C00K 119.5(2) . . ?
C00K C00G H00G 120.3 . . ?
C00B C00H H00A 109.5 . . ?
C00B C00H H00B 109.5 . . ?
C00B C00H H00C 109.5 . . ?
H00A C00H H00B 109.5 . . ?
H00A C00H H00C 109.5 . . ?
H00B C00H H00C 109.5 . . ?
C00A C00I H00I 120.9 . . ?
C00K C00I C00A 118.21(19) . . ?
C00K C00I H00I 120.9 . . ?
C00C C00J H00J 120.0 . . ?
C00M C00J C00C 120.0(2) . . ?
C00M C00J H00J 120.0 . . ?
C00G C00K H00K 119.8 . . ?
C00I C00K C00G 120.31(19) . . ?
C00I C00K H00K 119.8 . . ?
C00D C00L H00L 120.0 . . ?
C00N C00L C00D 120.0(2) . . ?
C00N C00L H00L 120.0 . . ?
C00J C00M H00M 120.0 . . ?
C00J C00M C00N 119.9(2) . . ?
C00N C00M H00M 120.0 . . ?
C00L C00N C00M 121.0(2) . . ?
C00L C00N H00N 119.5 . . ?
C00M C00N H00N 119.5 . . ?

loop_
_geom_bond_atom_site_label_1
_geom_bond_atom_site_label_2
_geom_bond_distance
_geom_bond_site_symmetry_2
_geom_bond_publ_flag
Cl01 C00F 1.716(2) . ?
Cl02 C00F 1.717(2) . ?
N003 C007 1.389(2) . ?
N003 C009 1.415(2) . ?
N003 C00E 1.410(2) . ?
O004 C00E 1.220(2) . ?
N005 C008 1.403(2) . ?
N005 C00A 1.420(2) . ?
N005 C00B 1.415(2) . ?
N006 C007 1.291(3) . ?
N006 C00D 1.384(3) . ?
C007 C008 1.468(3) . ?
C008 C00G 1.344(3) . ?
C009 H009 0.9300 . ?
C009 C00B 1.323(3) . ?
C00A C00F 1.337(3) . ?
C00A C00I 1.457(3) . ?
C00B C00H 1.497(3) . ?
C00C C00D 1.401(3) . ?
C00C C00E 1.450(3) . ?
C00C C00J 1.399(3) . ?
C00D C00L 1.404(3) . ?
C00G H00G 0.9300 . ?
C00G C00K 1.428(3) . ?
C00H H00A 0.9600 . ?
C00H H00B 0.9600 . ?
C00H H00C 0.9600 . ?
C00I H00I 0.9300 . ?
C00I C00K 1.345(3) . ?
C00J H00J 0.9300 . ?
C00J C00M 1.372(3) . ?
C00K H00K 0.9300 . ?
C00L H00L 0.9300 . ?
C00L C00N 1.374(3) . ?
C00M H00M 0.9300 . ?
C00M C00N 1.390(4) . ?
C00N H00N 0.9300 . ?

loop_
_geom_torsion_atom_site_label_1
_geom_torsion_atom_site_label_2
_geom_torsion_atom_site_label_3
_geom_torsion_atom_site_label_4
_geom_torsion
_geom_torsion_site_symmetry_1
_geom_torsion_site_symmetry_2
_geom_torsion_site_symmetry_3
_geom_torsion_site_symmetry_4
_geom_torsion_publ_flag
N003 C007 C008 N005 -14.6(2) . . . . ?
N003 C007 C008 C00G 166.15(19) . . . . ?
N003 C009 C00B N005 -0.3(3) . . . . ?
N003 C009 C00B C00H -172.97(18) . . . . ?
N005 C008 C00G C00K 4.4(3) . . . . ?
N005 C00A C00F Cl01 -5.5(3) . . . . ?
N005 C00A C00F Cl02 175.65(14) . . . . ?
N005 C00A C00I C00K 28.4(3) . . . . ?
N006 C007 C008 N005 164.71(17) . . . . ?
N006 C007 C008 C00G -14.5(3) . . . . ?
N006 C00D C00L C00N -177.9(2) . . . . ?
C007 N003 C009 C00B 17.3(3) . . . . ?
C007 N003 C00E O004 177.74(18) . . . . ?
C007 N003 C00E C00C -1.0(3) . . . . ?
C007 N006 C00D C00C 0.7(3) . . . . ?
C007 N006 C00D C00L 179.44(19) . . . . ?
C007 C008 C00G C00K -176.4(2) . . . . ?
C008 N005 C00A C00F 135.8(2) . . . . ?
C008 N005 C00A C00I -39.2(2) . . . . ?
C008 N005 C00B C009 -24.3(3) . . . . ?
C008 N005 C00B C00H 148.64(18) . . . . ?
C008 C00G C00K C00I -15.5(4) . . . . ?
C009 N003 C007 N006 171.72(18) . . . . ?
C009 N003 C007 C008 -9.0(2) . . . . ?
C009 N003 C00E O004 4.4(3) . . . . ?
C009 N003 C00E C00C -174.33(16) . . . . ?
C00A N005 C008 C007 -155.86(17) . . . . ?
C00A N005 C008 C00G 23.4(3) . . . . ?
C00A N005 C00B C009 163.78(18) . . . . ?
C00A N005 C00B C00H -23.3(3) . . . . ?
C00A C00I C00K C00G -1.8(3) . . . . ?
C00B N005 C008 C007 31.6(2) . . . . ?
C00B N005 C008 C00G -149.14(19) . . . . ?
C00B N005 C00A C00F -52.1(3) . . . . ?
C00B N005 C00A C00I 132.92(19) . . . . ?
C00C C00D C00L C00N 0.9(3) . . . . ?
C00C C00J C00M C00N -0.5(4) . . . . ?
C00D N006 C007 N003 1.6(3) . . . . ?
C00D N006 C007 C008 -177.60(17) . . . . ?
C00D C00C C00E N003 3.1(3) . . . . ?
C00D C00C C00E O004 -175.5(2) . . . . ?
C00D C00C C00J C00M 0.6(3) . . . . ?
C00D C00L C00N C00M -0.8(4) . . . . ?
C00E N003 C007 N006 -1.5(3) . . . . ?
C00E N003 C007 C008 177.77(17) . . . . ?
C00E N003 C009 C00B -169.30(18) . . . . ?
C00E C00C C00D N006 -3.2(3) . . . . ?
C00E C00C C00D C00L 178.11(18) . . . . ?
C00E C00C C00J C00M -178.3(2) . . . . ?
C00F C00A C00I C00K -146.4(2) . . . . ?
C00I C00A C00F Cl01 168.99(16) . . . . ?
C00I C00A C00F Cl02 -9.9(3) . . . . ?
C00J C00C C00D N006 177.89(19) . . . . ?
C00J C00C C00D C00L -0.8(3) . . . . ?
C00J C00C C00E N003 -177.95(18) . . . . ?
C00J C00C C00E O004 3.4(3) . . . . ?
C00J C00M C00N C00L 0.6(4) . . . . ?
